data_1502827
loop_
_publ_author_name
'Feng, Tao'
'Cai, Xiang-Hai'
'Liu, Ya-Ping'
'Li, Yan'
'Wang, Yuan-Yuan'
'Luo, Xiao-Dong'

_publ_section_title
;
 Melodinines A-G, monoterpenoid indole alkaloids from Melodinus henryi.
;
_journal_issue 1
_journal_name_full 'Journal of natural products'
_journal_page_first 22
_journal_page_last 26
_journal_paper_doi 10.1021/np900595v
_journal_volume 73
_journal_year 2010
_chemical_absolute_configuration rm
_chemical_formula_sum 'C20 H24 N2 O4'
_chemical_formula_weight 356.41
_chemical_name_systematic
; 
 ? 
;
_space_group_IT_number 19
_symmetry_cell_setting orthorhombic
_symmetry_space_group_name_Hall 'P 2ac 2ab'
_symmetry_space_group_name_H-M 'P 21 21 21'
_atom_sites_solution_hydrogens geom
_atom_sites_solution_primary direct
_atom_sites_solution_secondary difmap
_audit_creation_method SHELXL-97
_cell_angle_alpha 90.00
_cell_angle_beta 90.00
_cell_angle_gamma 90.00
_cell_formula_units_Z 4
_cell_length_a 6.9521(9)
_cell_length_b 14.5835(19)
_cell_length_c 17.382(2)
_cell_measurement_reflns_used 2244
_cell_measurement_temperature 293(2)
_cell_measurement_theta_max 22.08
_cell_measurement_theta_min 2.34
_cell_volume 1762.3(4)
_computing_cell_refinement 'Bruker apex II'
_computing_data_collection 'Bruker apex II'
_computing_data_reduction 'Bruker SAINT'
_computing_molecular_graphics 'Bruker SHELXTL'
_computing_publication_material 'Bruker SHELXTL'
_computing_structure_refinement 'SHELXL-97 (Sheldrick, 1997)'
_computing_structure_solution 'SHELXS-97 (Sheldrick, 1990)'
_diffrn_ambient_temperature 293(2)
_diffrn_measured_fraction_theta_full 0.988
_diffrn_measured_fraction_theta_max 0.948
_diffrn_measurement_device_type 'CCD area detector'
_diffrn_measurement_method 'phi and omega scans'
_diffrn_radiation_monochromator graphite
_diffrn_radiation_source 'fine-focus sealed tube'
_diffrn_radiation_type MoK\a
_diffrn_radiation_wavelength 0.71073
_diffrn_reflns_av_R_equivalents 0.0237
_diffrn_reflns_av_sigmaI/netI 0.0436
_diffrn_reflns_limit_h_max 7
_diffrn_reflns_limit_h_min -9
_diffrn_reflns_limit_k_max 16
_diffrn_reflns_limit_k_min -18
_diffrn_reflns_limit_l_max 23
_diffrn_reflns_limit_l_min -12
_diffrn_reflns_number 7583
_diffrn_reflns_theta_full 28.27
_diffrn_reflns_theta_max 28.27
_diffrn_reflns_theta_min 1.82
_exptl_absorpt_coefficient_mu 0.094
_exptl_absorpt_correction_T_max 0.989
_exptl_absorpt_correction_T_min 0.977
_exptl_absorpt_correction_type multi-scan
_exptl_absorpt_process_details sadabs
_exptl_crystal_colour colourless
_exptl_crystal_density_diffrn 1.343
_exptl_crystal_density_method 'not measured'
_exptl_crystal_description block
_exptl_crystal_F_000 760
_exptl_crystal_size_max 0.24
_exptl_crystal_size_mid 0.18
_exptl_crystal_size_min 0.12
_refine_diff_density_max 0.214
_refine_diff_density_min -0.327
_refine_diff_density_rms 0.048
_refine_ls_abs_structure_details 'None, Friedel Pairs merged'
_refine_ls_abs_structure_Flack 0.2(16)
_refine_ls_extinction_coef 0.008(2)
_refine_ls_extinction_expression Fc^*^=kFc[1+0.001xFc^2^\l^3^/sin(2\q)]^-1/4^
_refine_ls_extinction_method SHELXL
_refine_ls_goodness_of_fit_ref 0.956
_refine_ls_hydrogen_treatment mixed
_refine_ls_matrix_type full
_refine_ls_number_parameters 242
_refine_ls_number_reflns 3993
_refine_ls_number_restraints 0
_refine_ls_restrained_S_all 0.956
_refine_ls_R_factor_all 0.0670
_refine_ls_R_factor_gt 0.0505
_refine_ls_shift/su_max 0.004
_refine_ls_shift/su_mean 0.000
_refine_ls_structure_factor_coef Fsqd
_refine_ls_weighting_details 'calc w=1/[\s^2^(Fo^2^)+(0.1000P)^2^+0.1400P] where P=(Fo^2^+2Fc^2^)/3'
_refine_ls_weighting_scheme calc
_refine_ls_wR_factor_gt 0.1378
_refine_ls_wR_factor_ref 0.1529
_reflns_number_gt 3109
_reflns_number_total 3993
_reflns_threshold_expression >2sigma(I)
_cod_data_source_file np900595v_si_002.cif
_cod_data_source_block 090626a
_cod_depositor_comments
;
The following automatic conversions were performed:

'_symmetry_cell_setting' value 'Orthorhombic' changed to
'orthorhombic' according to
/home/saulius/struct/CIF-dictionaries/cif_core.dic dictionary named
'cif_core.dic' version 2.4.2 from 2011-04-26.

Automatic conversion script
Id: cif_fix_values 1715 2011-07-08 13:25:40Z adriana 
;
_cod_original_sg_symbol_H-M P2(1)2(1)2(1)
_cod_database_code 1502827

loop_
_symmetry_equiv_pos_as_xyz
'x, y, z'
'-x+1/2, -y, z+1/2'
'x+1/2, -y+1/2, -z'
'-x, y+1/2, -z+1/2'

loop_
_atom_site_label
_atom_site_type_symbol
_atom_site_fract_x
_atom_site_fract_y
_atom_site_fract_z
_atom_site_U_iso_or_equiv
_atom_site_adp_type
_atom_site_occupancy
_atom_site_symmetry_multiplicity
_atom_site_calc_flag
_atom_site_refinement_flags
N1 N 0.6619(3) 0.68260(15) 0.32709(11) 0.0406(5) Uani 1 1 d .
N2 N 0.2130(3) 0.83173(14) 0.18603(12) 0.0431(5) Uani 1 1 d .
O1 O 0.5608(3) 0.92116(12) 0.09435(10) 0.0483(5) Uani 1 1 d .
O2 O 0.8043(3) 0.55977(12) 0.22208(11) 0.0535(5) Uani 1 1 d .
O3 O 0.7948(3) 0.60256(13) 0.09917(10) 0.0490(5) Uani 1 1 d .
O4 O 0.1671(4) 0.0076(2) 0.09747(15) 0.0870(8) Uani 1 1 d .
H4W H 0.2299 0.0369 0.1347 0.130 Uiso 1 1 d R
H5W H 0.1874 0.0360 0.0529 0.130 Uiso 1 1 d R
C2 C 0.5789(3) 0.71456(14) 0.26063(13) 0.0342(5) Uani 1 1 d .
C3 C 0.2090(4) 0.7452(2) 0.14143(18) 0.0534(7) Uani 1 1 d .
H3A H 0.0864 0.7406 0.1151 0.064 Uiso 1 1 calc R
H3B H 0.2179 0.6940 0.1769 0.064 Uiso 1 1 calc R
C5 C 0.1089(4) 0.81840(19) 0.25900(16) 0.0492(6) Uani 1 1 d .
H5A H -0.0093 0.7845 0.2505 0.059 Uiso 1 1 calc R
H5B H 0.0775 0.8770 0.2822 0.059 Uiso 1 1 calc R
C6 C 0.2456(3) 0.76405(17) 0.31061(15) 0.0430(6) Uani 1 1 d .
H6A H 0.2288 0.6986 0.3032 0.052 Uiso 1 1 calc R
H6B H 0.2244 0.7786 0.3644 0.052 Uiso 1 1 calc R
C7 C 0.4517(3) 0.79554(14) 0.28398(13) 0.0332(5) Uani 1 1 d .
C8 C 0.5619(3) 0.82874(15) 0.35393(13) 0.0344(5) Uani 1 1 d .
C9 C 0.5556(4) 0.90929(17) 0.39632(14) 0.0435(6) Uani 1 1 d .
H9 H 0.4796 0.9581 0.3802 0.052 Uiso 1 1 calc R
C10 C 0.6635(4) 0.91609(19) 0.46277(16) 0.0497(7) Uani 1 1 d .
H10 H 0.6608 0.9701 0.4912 0.060 Uiso 1 1 calc R
C11 C 0.7752(4) 0.8437(2) 0.48740(14) 0.0516(7) Uani 1 1 d .
H11 H 0.8475 0.8500 0.5321 0.062 Uiso 1 1 calc R
C12 C 0.7823(4) 0.76158(19) 0.44693(14) 0.0458(6) Uani 1 1 d .
H12 H 0.8558 0.7125 0.4643 0.055 Uiso 1 1 calc R
C13 C 0.6758(3) 0.75551(16) 0.37988(13) 0.0366(5) Uani 1 1 d .
C14 C 0.3690(4) 0.7369(2) 0.08261(16) 0.0518(7) Uani 1 1 d .
H14A H 0.3493 0.7813 0.0418 0.062 Uiso 1 1 calc R
H14B H 0.3675 0.6761 0.0600 0.062 Uiso 1 1 calc R
C15 C 0.5643(4) 0.75421(16) 0.12144(13) 0.0389(5) Uani 1 1 d .
H15 H 0.6652 0.7513 0.0821 0.047 Uiso 1 1 calc R
C16 C 0.6180(3) 0.68989(15) 0.18681(13) 0.0353(5) Uani 1 1 d .
C18 C 0.7527(5) 0.99479(19) 0.2010(2) 0.0575(8) Uani 1 1 d .
H18A H 0.6307 1.0191 0.2169 0.086 Uiso 1 1 calc R
H18B H 0.8238 1.0414 0.1743 0.086 Uiso 1 1 calc R
H18C H 0.8239 0.9753 0.2454 0.086 Uiso 1 1 calc R
C19 C 0.7207(4) 0.91359(16) 0.14784(15) 0.0430(6) Uani 1 1 d .
H19 H 0.8382 0.8868 0.1262 0.052 Uiso 1 1 calc R
C20 C 0.5566(4) 0.85072(15) 0.15299(13) 0.0356(5) Uani 1 1 d .
C21 C 0.4071(3) 0.85926(16) 0.21444(13) 0.0349(5) Uani 1 1 d .
H21 H 0.4022 0.9230 0.2322 0.042 Uiso 1 1 calc R
C22 C 0.7454(3) 0.61143(15) 0.17313(14) 0.0367(5) Uani 1 1 d .
C23 C 0.9315(5) 0.5310(2) 0.08258(17) 0.0592(8) Uani 1 1 d .
H23A H 0.8720 0.4723 0.0903 0.089 Uiso 1 1 calc R
H23B H 1.0402 0.5368 0.1163 0.089 Uiso 1 1 calc R
H23C H 0.9735 0.5362 0.0301 0.089 Uiso 1 1 calc R
H1 H 0.757(6) 0.641(2) 0.3293(18) 0.074(10) Uiso 1 1 d .

loop_
_atom_site_aniso_label
_atom_site_aniso_U_11
_atom_site_aniso_U_22
_atom_site_aniso_U_33
_atom_site_aniso_U_23
_atom_site_aniso_U_13
_atom_site_aniso_U_12
N1 0.0462(11) 0.0413(11) 0.0344(11) 0.0050(9) -0.0008(9) 0.0123(9)
N2 0.0345(10) 0.0455(11) 0.0492(12) 0.0058(10) -0.0105(9) 0.0015(9)
O1 0.0535(10) 0.0453(10) 0.0460(10) 0.0179(8) -0.0055(9) 0.0019(8)
O2 0.0693(13) 0.0436(10) 0.0475(10) 0.0066(8) 0.0077(10) 0.0176(9)
O3 0.0598(11) 0.0461(10) 0.0411(10) 0.0014(8) 0.0075(9) 0.0125(9)
O4 0.0913(19) 0.0902(18) 0.0794(17) 0.0158(14) -0.0066(16) 0.0151(15)
C2 0.0347(11) 0.0289(10) 0.0390(12) 0.0058(9) -0.0020(10) 0.0021(9)
C3 0.0476(15) 0.0505(15) 0.0621(17) -0.0044(13) -0.0186(13) -0.0071(13)
C5 0.0348(12) 0.0501(14) 0.0626(17) 0.0052(14) -0.0039(12) 0.0006(11)
C6 0.0364(12) 0.0431(13) 0.0494(14) 0.0053(11) 0.0018(11) -0.0008(10)
C7 0.0317(11) 0.0302(11) 0.0376(12) 0.0032(9) -0.0013(10) 0.0021(9)
C8 0.0314(10) 0.0377(11) 0.0341(11) 0.0045(9) 0.0033(10) 0.0010(10)
C9 0.0468(14) 0.0416(13) 0.0421(13) -0.0015(11) 0.0010(12) 0.0014(11)
C10 0.0577(16) 0.0516(15) 0.0397(13) -0.0055(12) 0.0043(13) -0.0057(13)
C11 0.0508(15) 0.0706(18) 0.0332(12) -0.0004(12) -0.0031(12) -0.0082(14)
C12 0.0430(13) 0.0597(16) 0.0347(12) 0.0094(12) -0.0032(11) 0.0046(12)
C13 0.0350(11) 0.0414(12) 0.0334(12) 0.0053(10) 0.0046(9) 0.0036(10)
C14 0.0609(16) 0.0527(16) 0.0418(14) -0.0029(12) -0.0162(12) -0.0012(13)
C15 0.0471(13) 0.0374(12) 0.0323(12) 0.0012(10) -0.0041(10) -0.0007(11)
C16 0.0386(12) 0.0313(11) 0.0359(12) 0.0017(10) 0.0006(10) -0.0012(9)
C18 0.0478(15) 0.0408(13) 0.084(2) 0.0001(14) -0.0047(15) -0.0071(12)
C19 0.0416(13) 0.0369(12) 0.0504(14) 0.0094(11) -0.0011(12) -0.0006(11)
C20 0.0394(12) 0.0325(11) 0.0349(12) 0.0082(9) -0.0072(10) 0.0000(10)
C21 0.0330(11) 0.0320(11) 0.0398(12) 0.0025(10) -0.0082(10) 0.0004(9)
C22 0.0396(12) 0.0327(11) 0.0379(12) 0.0003(10) 0.0003(10) -0.0006(9)
C23 0.0677(19) 0.0587(17) 0.0513(16) 0.0004(14) 0.0189(16) 0.0186(15)

loop_
_atom_type_symbol
_atom_type_description
_atom_type_scat_dispersion_real
_atom_type_scat_dispersion_imag
_atom_type_scat_source
C C 0.0033 0.0016 'International Tables Vol C Tables 4.2.6.8 and 6.1.1.4'
H H 0.0000 0.0000 'International Tables Vol C Tables 4.2.6.8 and 6.1.1.4'
N N 0.0061 0.0033 'International Tables Vol C Tables 4.2.6.8 and 6.1.1.4'
O O 0.0106 0.0060 'International Tables Vol C Tables 4.2.6.8 and 6.1.1.4'

loop_
_geom_angle_atom_site_label_1
_geom_angle_atom_site_label_2
_geom_angle_atom_site_label_3
_geom_angle
C2 N1 C13 108.72(19)
C2 N1 H1 125(2)
C13 N1 H1 116(2)
C5 N2 C3 109.2(2)
C5 N2 C21 101.24(18)
C3 N2 C21 114.8(2)
C20 O1 C19 60.73(15)
C22 O3 C23 115.6(2)
H4W O4 H5W 109.5
C16 C2 N1 128.3(2)
C16 C2 C7 124.7(2)
N1 C2 C7 106.3(2)
N2 C3 C14 114.0(2)
N2 C3 H3A 108.8
C14 C3 H3A 108.8
N2 C3 H3B 108.7
C14 C3 H3B 108.7
H3A C3 H3B 107.6
N2 C5 C6 105.6(2)
N2 C5 H5A 110.6
C6 C5 H5A 110.6
N2 C5 H5B 110.6
C6 C5 H5B 110.6
H5A C5 H5B 108.8
C5 C6 C7 104.02(19)
C5 C6 H6A 111.0
C7 C6 H6A 111.0
C5 C6 H6B 111.0
C7 C6 H6B 111.0
H6A C6 H6B 109.0
C8 C7 C2 99.63(18)
C8 C7 C21 122.20(18)
C2 C7 C21 111.73(19)
C8 C7 C6 108.50(19)
C2 C7 C6 112.26(18)
C21 C7 C6 102.77(18)
C9 C8 C13 119.4(2)
C9 C8 C7 132.8(2)
C13 C8 C7 107.43(19)
C10 C9 C8 119.2(2)
C10 C9 H9 120.4
C8 C9 H9 120.4
C11 C10 C9 120.7(2)
C11 C10 H10 119.6
C9 C10 H10 119.6
C10 C11 C12 121.5(2)
C10 C11 H11 119.3
C12 C11 H11 119.3
C13 C12 C11 117.5(2)
C13 C12 H12 121.2
C11 C12 H12 121.2
C12 C13 C8 121.6(2)
C12 C13 N1 129.3(2)
C8 C13 N1 109.1(2)
C3 C14 C15 109.8(2)
C3 C14 H14A 109.7
C15 C14 H14A 109.7
C3 C14 H14B 109.7
C15 C14 H14B 109.7
H14A C14 H14B 108.2
C20 C15 C16 108.18(18)
C20 C15 C14 106.3(2)
C16 C15 C14 116.4(2)
C20 C15 H15 108.6
C16 C15 H15 108.6
C14 C15 H15 108.6
C2 C16 C22 118.7(2)
C2 C16 C15 119.5(2)
C22 C16 C15 120.6(2)
C19 C18 H18A 109.5
C19 C18 H18B 109.5
H18A C18 H18B 109.5
C19 C18 H18C 109.5
H18A C18 H18C 109.5
H18B C18 H18C 109.5
O1 C19 C20 59.43(15)
O1 C19 C18 116.2(2)
C20 C19 C18 124.4(2)
O1 C19 H19 115.0
C20 C19 H19 115.0
C18 C19 H19 115.0
O1 C20 C19 59.84(15)
O1 C20 C21 117.25(19)
C19 C20 C21 122.2(2)
O1 C20 C15 113.87(19)
C19 C20 C15 122.2(2)
C21 C20 C15 111.2(2)
N2 C21 C20 111.71(19)
N2 C21 C7 106.07(18)
C20 C21 C7 111.49(19)
N2 C21 H21 109.2
C20 C21 H21 109.2
C7 C21 H21 109.2
O2 C22 O3 122.0(2)
O2 C22 C16 125.2(2)
O3 C22 C16 112.7(2)
O3 C23 H23A 109.5
O3 C23 H23B 109.5
H23A C23 H23B 109.5
O3 C23 H23C 109.5
H23A C23 H23C 109.5
H23B C23 H23C 109.5

loop_
_geom_bond_atom_site_label_1
_geom_bond_atom_site_label_2
_geom_bond_distance
N1 C2 1.373(3)
N1 C13 1.408(3)
N1 H1 0.90(4)
N2 C5 1.473(3)
N2 C3 1.482(3)
N2 C21 1.492(3)
O1 C20 1.447(3)
O1 C19 1.453(3)
O2 C22 1.208(3)
O3 C22 1.337(3)
O3 C23 1.441(3)
O4 H4W 0.8900
O4 H5W 0.8900
C2 C16 1.360(3)
C2 C7 1.530(3)
C3 C14 1.516(4)
C3 H3A 0.9700
C3 H3B 0.9700
C5 C6 1.529(3)
C5 H5A 0.9700
C5 H5B 0.9700
C6 C7 1.575(3)
C6 H6A 0.9700
C6 H6B 0.9700
C7 C8 1.516(3)
C7 C21 1.556(3)
C8 C9 1.387(3)
C8 C13 1.404(3)
C9 C10 1.381(4)
C9 H9 0.9300
C10 C11 1.378(4)
C10 H10 0.9300
C11 C12 1.390(4)
C11 H11 0.9300
C12 C13 1.383(4)
C12 H12 0.9300
C14 C15 1.537(4)
C14 H14A 0.9700
C14 H14B 0.9700
C15 C20 1.512(3)
C15 C16 1.520(3)
C15 H15 0.9800
C16 C22 1.466(3)
C18 C19 1.518(4)
C18 H18A 0.9600
C18 H18B 0.9600
C18 H18C 0.9600
C19 C20 1.466(3)
C19 H19 0.9800
C20 C21 1.496(3)
C21 H21 0.9800
C23 H23A 0.9600
C23 H23B 0.9600
C23 H23C 0.9600

loop_
_geom_torsion_atom_site_label_1
_geom_torsion_atom_site_label_2
_geom_torsion_atom_site_label_3
_geom_torsion_atom_site_label_4
_geom_torsion
C13 N1 C2 C16 144.1(2)
C13 N1 C2 C7 -27.4(2)
C5 N2 C3 C14 -157.5(2)
C21 N2 C3 C14 -44.7(3)
C3 N2 C5 C6 76.6(2)
C21 N2 C5 C6 -44.9(2)
N2 C5 C6 C7 30.7(3)
C16 C2 C7 C8 -142.7(2)
N1 C2 C7 C8 29.2(2)
C16 C2 C7 C21 -12.2(3)
N1 C2 C7 C21 159.72(19)
C16 C2 C7 C6 102.6(3)
N1 C2 C7 C6 -85.4(2)
C5 C6 C7 C8 126.1(2)
C5 C6 C7 C2 -124.8(2)
C5 C6 C7 C21 -4.6(2)
C2 C7 C8 C9 165.3(3)
C21 C7 C8 C9 41.9(4)
C6 C7 C8 C9 -77.2(3)
C2 C7 C8 C13 -21.1(2)
C21 C7 C8 C13 -144.5(2)
C6 C7 C8 C13 96.5(2)
C13 C8 C9 C10 0.8(4)
C7 C8 C9 C10 173.9(3)
C8 C9 C10 C11 -0.6(4)
C9 C10 C11 C12 -0.5(4)
C10 C11 C12 C13 1.3(4)
C11 C12 C13 C8 -1.0(4)
C11 C12 C13 N1 177.7(2)
C9 C8 C13 C12 0.0(4)
C7 C8 C13 C12 -174.7(2)
C9 C8 C13 N1 -179.0(2)
C7 C8 C13 N1 6.4(3)
C2 N1 C13 C12 -165.3(3)
C2 N1 C13 C8 13.5(3)
N2 C3 C14 C15 52.5(3)
C3 C14 C15 C20 -60.9(3)
C3 C14 C15 C16 59.7(3)
N1 C2 C16 C22 8.8(4)
C7 C2 C16 C22 179.0(2)
N1 C2 C16 C15 -158.8(2)
C7 C2 C16 C15 11.4(4)
C20 C15 C16 C2 25.0(3)
C14 C15 C16 C2 -94.6(3)
C20 C15 C16 C22 -142.4(2)
C14 C15 C16 C22 98.1(3)
C20 O1 C19 C18 -116.1(3)
C19 O1 C20 C21 113.2(2)
C19 O1 C20 C15 -114.6(2)
C18 C19 C20 O1 102.6(3)
O1 C19 C20 C21 -105.1(2)
C18 C19 C20 C21 -2.5(4)
O1 C19 C20 C15 100.8(2)
C18 C19 C20 C15 -156.6(2)
C16 C15 C20 O1 163.5(2)
C14 C15 C20 O1 -70.8(3)
C16 C15 C20 C19 95.3(2)
C14 C15 C20 C19 -139.0(2)
C16 C15 C20 C21 -61.4(2)
C14 C15 C20 C21 64.3(2)
C5 N2 C21 C20 163.38(19)
C3 N2 C21 C20 45.9(3)
C5 N2 C21 C7 41.7(2)
C3 N2 C21 C7 -75.8(2)
O1 C20 C21 N2 76.5(2)
C19 C20 C21 N2 146.4(2)
C15 C20 C21 N2 -57.0(2)
O1 C20 C21 C7 -165.04(19)
C19 C20 C21 C7 -95.1(2)
C15 C20 C21 C7 61.5(2)
C8 C7 C21 N2 -144.3(2)
C2 C7 C21 N2 98.0(2)
C6 C7 C21 N2 -22.5(2)
C8 C7 C21 C20 93.8(2)
C2 C7 C21 C20 -23.8(3)
C6 C7 C21 C20 -144.34(19)
C23 O3 C22 O2 -3.6(4)
C23 O3 C22 C16 175.5(2)
C2 C16 C22 O2 8.3(4)
C15 C16 C22 O2 175.7(2)
C2 C16 C22 O3 -170.8(2)
C15 C16 C22 O3 -3.3(3)
